data_9014749
loop_
_publ_author_name
'Passaglia, E.'
'Ferro, O.'

_publ_section_title
;
 Occurrence and crystal structure of magnesian chabazite
;
_journal_name_full 'Studies in Surface Science and Catalysis'
_journal_page_first 1729
_journal_page_last 1735
_journal_volume 142
_journal_year 2002
_chemical_compound_source 'Mont Semiol, Montbrison, France'
_chemical_formula_sum 'Al3.312 Ca0.848 H26.44 K0.652 Mg0.66 O37.22 Si8.688'
_chemical_name_mineral Chabazite-Mg
_space_group_IT_number 166
_symmetry_space_group_name_Hall '-P 3* 2'
_symmetry_space_group_name_H-M 'R -3 m :R'
_cell_angle_alpha 94.57
_cell_angle_beta 94.57
_cell_angle_gamma 94.57
_cell_formula_units_Z 1
_cell_length_a 9.382
_cell_length_b 9.382
_cell_length_c 9.382
_cell_volume 817.498
_database_code_amcsd 0017697
_exptl_crystal_density_diffrn 2.094
_cod_original_sg_symbol_H-M 'R -3 m'
_cod_original_formula_sum 'Ca.848 K.652 Mg.66 (Si8.688 Al3.312) O37.22 H26.44'
_cod_database_code 9014749

loop_
_space_group_symop_operation_xyz
x,y,z
-x,-z,-y
-z,-x,-y
y,x,z
y,z,x
-z,-y,-x
-x,-y,-z
x,z,y
z,x,y
-y,-x,-z
-y,-z,-x
z,y,x

loop_
_atom_site_label
_atom_site_fract_x
_atom_site_fract_y
_atom_site_fract_z
_atom_site_occupancy
_atom_site_U_iso_or_equiv
_atom_site_type_symbol
_atom_site_attached_hydrogens
Ca1 0.23290 0.23290 0.23290 0.22000 0.03940 Ca 0
K1 0.23290 0.23290 0.23290 0.17000 0.03940 K 0
Ca2 0.58500 0.58500 0.23660 0.06800 0.04300 Ca 0
K2 0.58500 0.58500 0.23660 0.05200 0.04300 K 0
Mg 0.40280 0.40280 0.40280 0.33000 0.04600 Mg 0
Si 0.10548 0.33341 0.87760 0.72400 0.01210 Si 0
Al 0.10548 0.33341 0.87760 0.27600 0.01210 Al 0
O1 0.26020 0.73980 0.00000 1.00000 0.03620 O 0
O2 0.15200 0.84800 0.50000 1.00000 0.02650 O 0
O3 0.25450 0.25450 0.89480 1.00000 0.03140 O 0
O4 0.02790 0.02790 0.32540 1.00000 0.02940 O 0
Wat1 0.50000 0.50000 0.00000 1.00000 0.11200 O 2
Wat2 0.22100 0.32100 0.51500 0.54000 0.16200 O 2
Wat3 0.50000 0.62400 0.37600 0.37000 0.14000 O 2
Wat4 0.54300 0.54300 0.29500 0.14000 0.11000 O 2
Wat5 0.26800 0.26800 0.26800 0.34000 0.13000 O 2

loop_
_cod_changelog_entry_id
_cod_changelog_entry_author
_cod_changelog_entry_date
_cod_changelog_entry_text
1
;cod-tools version 3.8.0
Id: cif_guess_AMCSD_atom_types 9574 2023-05-10 09:00:05Z saulius
;
2023-05-10T18:55:28+03:00
;Derived atom types and hydrogen counts
from atom names that follow the AMCSD naming convention
(Wat == water, O-H == hydroxyl).
;

loop_
_cod_related_entry_id
_cod_related_entry_database
_cod_related_entry_code
1 AMCSD 0017697
